data_4082782
loop_
_publ_author_name
'Liu, Jing-Jing'
'Lin, Yue-Jian'
'Jin, Guo-Xin'

_publ_section_title
;
 Box-like Heterometallic Macrocycles Derived from Bis-Terpyridine
 Metalloligands
;
_journal_issue 5
_journal_name_full Organometallics
_journal_page_first 1283
_journal_paper_doi 10.1021/om500093p
_journal_volume 33
_journal_year 2014
_chemical_formula_sum 'C176 H176 F24 N16 O42 Rh4 S8 Zn2'
_chemical_formula_weight 4442.19
_chemical_name_systematic
; 
 ? 
;
_space_group_IT_number 14
_symmetry_cell_setting monoclinic
_symmetry_space_group_name_Hall '-P 2yn'
_symmetry_space_group_name_H-M 'P 1 21/n 1'
_atom_sites_solution_hydrogens geom
_atom_sites_solution_primary direct
_atom_sites_solution_secondary difmap
_audit_creation_method SHELXL-97
_cell_angle_alpha 90.00
_cell_angle_beta 102.507(2)
_cell_angle_gamma 90.00
_cell_formula_units_Z 2
_cell_length_a 16.1642(18)
_cell_length_b 29.018(3)
_cell_length_c 20.852(2)
_cell_measurement_reflns_used 9594
_cell_measurement_temperature 173(2)
_cell_measurement_theta_max 27.95
_cell_measurement_theta_min 2.33
_cell_volume 9548.6(17)
_computing_cell_refinement 'Bruker SAINT'
_computing_data_collection 'Bruker APEX2'
_computing_data_reduction 'Bruker SAINT'
_computing_molecular_graphics 'Bruker SHELXTL'
_computing_publication_material 'Bruker SHELXTL'
_computing_structure_refinement 'SHELXL-97 (Sheldrick, 1997)'
_computing_structure_solution 'SHELXS-97 (Sheldrick, 1990)'
_diffrn_ambient_temperature 173(2)
_diffrn_measured_fraction_theta_full 0.995
_diffrn_measured_fraction_theta_max 0.995
_diffrn_measurement_device_type 'Bruker APEX-II CCD'
_diffrn_measurement_method '\f and \w scans'
_diffrn_radiation_monochromator graphite
_diffrn_radiation_source 'fine-focus sealed tube'
_diffrn_radiation_type MoK\a
_diffrn_radiation_wavelength 0.71073
_diffrn_reflns_av_R_equivalents 0.0313
_diffrn_reflns_av_sigmaI/netI 0.0336
_diffrn_reflns_limit_h_max 19
_diffrn_reflns_limit_h_min -19
_diffrn_reflns_limit_k_max 34
_diffrn_reflns_limit_k_min -31
_diffrn_reflns_limit_l_max 20
_diffrn_reflns_limit_l_min -24
_diffrn_reflns_number 56233
_diffrn_reflns_theta_full 25.01
_diffrn_reflns_theta_max 25.01
_diffrn_reflns_theta_min 1.22
_diffrn_standards_decay_% 5.34
_exptl_absorpt_coefficient_mu 0.775
_exptl_absorpt_correction_T_max 0.8240
_exptl_absorpt_correction_T_min 0.6452
_exptl_absorpt_correction_type multi-scan
_exptl_absorpt_process_details sadabs
_exptl_crystal_colour purple
_exptl_crystal_density_diffrn 1.545
_exptl_crystal_density_method 'not measured'
_exptl_crystal_description block
_exptl_crystal_F_000 4528
_exptl_crystal_size_max 0.62
_exptl_crystal_size_mid 0.30
_exptl_crystal_size_min 0.26
_platon_squeeze_details ' '
_refine_diff_density_max 3.001
_refine_diff_density_min -1.730
_refine_diff_density_rms 0.168
_refine_ls_extinction_method none
_refine_ls_goodness_of_fit_ref 1.086
_refine_ls_hydrogen_treatment constr
_refine_ls_matrix_type full
_refine_ls_number_parameters 1081
_refine_ls_number_reflns 16744
_refine_ls_number_restraints 131
_refine_ls_restrained_S_all 1.106
_refine_ls_R_factor_all 0.1238
_refine_ls_R_factor_gt 0.1131
_refine_ls_shift/su_max 0.004
_refine_ls_shift/su_mean 0.000
_refine_ls_structure_factor_coef Fsqd
_refine_ls_weighting_details 'calc w=1/[\s^2^(Fo^2^)+(0.1030P)^2^+143.8427P] where P=(Fo^2^+2Fc^2^)/3'
_refine_ls_weighting_scheme calc
_refine_ls_wR_factor_gt 0.2823
_refine_ls_wR_factor_ref 0.2889
_reflns_number_gt 14080
_reflns_number_total 16744
_reflns_threshold_expression >2sigma(I)
_cod_data_source_file om500093p_si_002.cif
_cod_data_source_block 1b
_cod_depositor_comments
;
The following automatic conversions were performed:

'_symmetry_cell_setting' value 'Monoclinic' changed to 'monoclinic'
according to
/usr/data/users/saulius/crontab/automatic-downloads/current/ACS/lib/dictionaries/cif_core.dic
dictionary named 'cif_core.dic' version 2.4.2 from 2011-04-26.

Automatic conversion script
Id: cif_fix_values 2281 2013-09-26 08:29:07Z andrius 
;
_cod_original_cell_volume 9548.8(18)
_cod_original_sg_symbol_H-M P2(1)/n
_cod_database_code 4082782

loop_
_symmetry_equiv_pos_as_xyz
'x, y, z'
'-x+1/2, y+1/2, -z+1/2'
'-x, -y, -z'
'x-1/2, -y-1/2, z-1/2'

loop_
_atom_site_label
_atom_site_type_symbol
_atom_site_fract_x
_atom_site_fract_y
_atom_site_fract_z
_atom_site_U_iso_or_equiv
_atom_site_adp_type
_atom_site_occupancy
_atom_site_symmetry_multiplicity
_atom_site_calc_flag
_atom_site_refinement_flags
Rh1 Rh 0.42277(5) 0.15592(2) 0.14552(4) 0.0394(2) Uani 1 1 d .
Rh2 Rh 0.21227(5) 0.13269(2) 0.48112(4) 0.0377(2) Uani 1 1 d .
Zn1 Zn 0.60863(7) 0.51162(3) 0.33192(5) 0.0331(3) Uani 1 1 d .
N1 N 0.7251(5) 0.4723(2) 0.3574(4) 0.0365(17) Uani 1 1 d .
N2 N 0.5726(5) 0.4469(2) 0.2937(4) 0.0311(16) Uani 1 1 d .
N3 N 0.4695(5) 0.5171(2) 0.2912(4) 0.0332(16) Uani 1 1 d .
N4 N 0.4552(5) 0.2238(3) 0.1839(4) 0.0377(18) Uani 1 1 d .
N5 N 0.6018(5) 0.5081(2) 0.4349(4) 0.0348(17) Uani 1 1 d .
N6 N 0.6388(5) 0.5773(2) 0.3672(4) 0.0315(16) Uani 1 1 d .
N7 N 0.6392(5) 0.5476(2) 0.2489(4) 0.0356(17) Uani 1 1 d .
N8 N 0.7505(4) 0.7992(2) 0.4855(3) 0.0303(15) Uani 1 1 d .
O1 O 0.4621(4) 0.1348(2) 0.2410(3) 0.0401(15) Uani 1 1 d .
O2 O 0.3084(4) 0.1680(2) 0.1703(3) 0.0382(14) Uani 1 1 d .
O3 O 0.1797(4) 0.1613(2) 0.3887(3) 0.0360(14) Uani 1 1 d .
O4 O 0.3326(4) 0.1275(2) 0.4611(3) 0.0382(14) Uani 1 1 d .
O5 O 0.4325(10) 0.8758(5) 0.0483(7) 0.127(5) Uani 1 1 d .
O6 O 0.3139(8) 0.9171(7) -0.0048(8) 0.157(7) Uani 1 1 d .
O7 O 0.4396(12) 0.9514(7) 0.0426(12) 0.194(8) Uani 1 1 d U
O8 O 0.0409(10) 0.1407(4) 1.0115(5) 0.117(5) Uani 1 1 d D
O9 O -0.0457(14) 0.1528(9) 0.9055(9) 0.244(14) Uani 1 1 d D
O10 O 0.1019(12) 0.1558(9) 0.9168(8) 0.203(10) Uani 1 1 d D
O11 O 0.2351(12) 0.6973(5) 0.7516(9) 0.167(7) Uani 1 1 d DU
O12 O 0.2799(14) 0.7782(8) 0.7589(11) 0.200(9) Uiso 1 1 d D
O13 O 0.1467(9) 0.7609(5) 0.7464(7) 0.141(6) Uani 1 1 d D
O14 O 0.1154(13) 0.8981(8) 0.3977(11) 0.216(9) Uani 1 1 d DU
O15 O 0.192(2) 0.9206(8) 0.5028(11) 0.268(15) Uani 1 1 d D
O16 O 0.255(2) 0.9156(13) 0.4045(18) 0.325(18) Uani 1 1 d DU
S1 S 0.3865(2) 0.91570(15) 0.0438(3) 0.0940(14) Uani 1 1 d .
S2 S 0.0385(3) 0.16170(15) 0.9513(2) 0.0935(13) Uani 1 1 d D
S3 S 0.2142(6) 0.7425(4) 0.7353(4) 0.174(3) Uani 1 1 d DU
S4 S 0.1945(5) 0.8989(3) 0.4404(5) 0.156(3) Uani 1 1 d DU
C1 C 0.4228(6) 0.1345(3) 0.2880(5) 0.0325(19) Uani 1 1 d .
C2 C 0.3381(5) 0.1480(3) 0.2850(4) 0.0310(18) Uani 1 1 d .
C3 C 0.2858(6) 0.1624(3) 0.2243(4) 0.0327(19) Uani 1 1 d .
C4 C 0.1957(6) 0.1721(3) 0.2213(5) 0.0337(19) Uani 1 1 d .
C5 C 0.1410(6) 0.1815(4) 0.1604(5) 0.043(2) Uani 1 1 d .
H5 H 0.1625 0.1819 0.1215 0.052 Uiso 1 1 calc R
C6 C 0.0570(7) 0.1900(4) 0.1572(6) 0.056(3) Uani 1 1 d .
H6 H 0.0203 0.1950 0.1156 0.067 Uiso 1 1 calc R
C7 C 0.0242(7) 0.1916(4) 0.2136(6) 0.056(3) Uani 1 1 d .
H7 H -0.0339 0.1984 0.2110 0.068 Uiso 1 1 calc R
C8 C 0.0771(6) 0.1830(3) 0.2721(5) 0.039(2) Uani 1 1 d .
H8 H 0.0554 0.1843 0.3109 0.047 Uiso 1 1 calc R
C9 C 0.1643(6) 0.1720(3) 0.2777(5) 0.035(2) Uani 1 1 d .
C10 C 0.2168(5) 0.1592(3) 0.3406(4) 0.0277(17) Uani 1 1 d .
C11 C 0.3026(5) 0.1459(3) 0.3451(4) 0.0290(18) Uani 1 1 d .
C12 C 0.3535(6) 0.1313(3) 0.4050(5) 0.036(2) Uani 1 1 d .
C13 C 0.4409(7) 0.1160(4) 0.4076(5) 0.046(2) Uani 1 1 d .
C14 C 0.4928(8) 0.1008(5) 0.4660(7) 0.071(4) Uani 1 1 d .
H14 H 0.4708 0.0998 0.5047 0.085 Uiso 1 1 calc R
C15 C 0.5739(10) 0.0873(8) 0.4691(8) 0.111(7) Uani 1 1 d .
H15 H 0.6081 0.0783 0.5102 0.133 Uiso 1 1 calc R
C16 C 0.6074(9) 0.0863(6) 0.4145(8) 0.090(5) Uani 1 1 d .
H16 H 0.6634 0.0754 0.4170 0.108 Uiso 1 1 calc R
C17 C 0.5570(7) 0.1020(4) 0.3534(6) 0.058(3) Uani 1 1 d .
H17 H 0.5791 0.1022 0.3148 0.069 Uiso 1 1 calc R
C18 C 0.4741(6) 0.1172(4) 0.3517(5) 0.044(2) Uani 1 1 d .
C19 C 0.7963(7) 0.4869(4) 0.3936(6) 0.049(3) Uani 1 1 d .
H19 H 0.7993 0.5179 0.4087 0.059 Uiso 1 1 calc R
C20 C 0.8668(8) 0.4600(4) 0.4108(7) 0.068(4) Uani 1 1 d .
H20 H 0.9174 0.4718 0.4377 0.082 Uiso 1 1 calc R
C21 C 0.8627(7) 0.4147(4) 0.3879(7) 0.066(4) Uani 1 1 d .
H21 H 0.9105 0.3950 0.3990 0.079 Uiso 1 1 calc R
C22 C 0.7862(8) 0.3988(4) 0.3479(7) 0.063(3) Uani 1 1 d .
H22 H 0.7816 0.3684 0.3306 0.075 Uiso 1 1 calc R
C23 C 0.7191(6) 0.4284(3) 0.3349(5) 0.036(2) Uani 1 1 d .
C24 C 0.6325(5) 0.4139(3) 0.2990(4) 0.0309(18) Uani 1 1 d .
C25 C 0.6115(7) 0.3702(3) 0.2751(5) 0.040(2) Uani 1 1 d .
H25 H 0.6542 0.3473 0.2779 0.048 Uiso 1 1 calc R
C26 C 0.5285(7) 0.3597(3) 0.2474(5) 0.041(2) Uani 1 1 d .
C27 C 0.4680(6) 0.3946(3) 0.2432(5) 0.038(2) Uani 1 1 d .
H27 H 0.4099 0.3884 0.2250 0.046 Uiso 1 1 calc R
C28 C 0.4934(6) 0.4384(3) 0.2659(4) 0.0330(19) Uani 1 1 d .
C29 C 0.4346(6) 0.4775(3) 0.2642(4) 0.0332(19) Uani 1 1 d .
C30 C 0.3484(6) 0.4742(4) 0.2393(5) 0.046(2) Uani 1 1 d .
H30 H 0.3246 0.4462 0.2202 0.055 Uiso 1 1 calc R
C31 C 0.2970(7) 0.5118(4) 0.2423(6) 0.058(3) Uani 1 1 d .
H31 H 0.2374 0.5099 0.2263 0.070 Uiso 1 1 calc R
C32 C 0.3347(7) 0.5521(4) 0.2694(6) 0.051(3) Uani 1 1 d .
H32 H 0.3013 0.5788 0.2713 0.061 Uiso 1 1 calc R
C33 C 0.4198(7) 0.5534(3) 0.2931(5) 0.047(3) Uani 1 1 d .
H33 H 0.4448 0.5813 0.3118 0.056 Uiso 1 1 calc R
C34 C 0.4091(9) 0.2593(4) 0.1584(6) 0.060(3) Uani 1 1 d .
H34 H 0.3588 0.2541 0.1259 0.072 Uiso 1 1 calc R
C35 C 0.4318(8) 0.3040(4) 0.1776(6) 0.054(3) Uani 1 1 d .
H35 H 0.3978 0.3291 0.1578 0.065 Uiso 1 1 calc R
C36 C 0.5013(7) 0.3120(3) 0.2237(5) 0.040(2) Uani 1 1 d .
C37 C 0.5502(8) 0.2748(3) 0.2507(5) 0.051(3) Uani 1 1 d .
H37 H 0.6002 0.2793 0.2837 0.061 Uiso 1 1 calc R
C38 C 0.5247(7) 0.2312(4) 0.2287(6) 0.050(3) Uani 1 1 d .
H38 H 0.5585 0.2056 0.2466 0.060 Uiso 1 1 calc R
C39 C 0.5912(6) 0.4695(3) 0.4679(5) 0.041(2) Uani 1 1 d .
H39 H 0.5790 0.4415 0.4441 0.049 Uiso 1 1 calc R
C40 C 0.5972(7) 0.4689(3) 0.5349(5) 0.045(2) Uani 1 1 d .
H40 H 0.5902 0.4411 0.5570 0.054 Uiso 1 1 calc R
C41 C 0.6136(8) 0.5095(4) 0.5685(6) 0.054(3) Uani 1 1 d .
H41 H 0.6181 0.5102 0.6147 0.064 Uiso 1 1 calc R
C42 C 0.6236(7) 0.5496(3) 0.5348(5) 0.043(2) Uani 1 1 d .
H42 H 0.6345 0.5780 0.5576 0.052 Uiso 1 1 calc R
C43 C 0.6175(6) 0.5477(3) 0.4675(4) 0.0318(19) Uani 1 1 d .
C44 C 0.6366(6) 0.5879(3) 0.4283(5) 0.037(2) Uani 1 1 d .
C45 C 0.6552(6) 0.6317(3) 0.4534(5) 0.038(2) Uani 1 1 d .
H45 H 0.6525 0.6386 0.4974 0.046 Uiso 1 1 calc R
C46 C 0.6777(6) 0.6652(3) 0.4136(4) 0.035(2) Uani 1 1 d .
C47 C 0.6799(5) 0.6538(3) 0.3492(4) 0.0317(18) Uani 1 1 d .
H47 H 0.6956 0.6763 0.3209 0.038 Uiso 1 1 calc R
C48 C 0.6589(6) 0.6092(3) 0.3266(4) 0.0310(18) Uani 1 1 d .
C49 C 0.6628(5) 0.5924(3) 0.2609(4) 0.0302(18) Uani 1 1 d .
C50 C 0.6851(7) 0.6193(4) 0.2130(5) 0.049(3) Uani 1 1 d .
H50 H 0.6987 0.6509 0.2213 0.059 Uiso 1 1 calc R
C51 C 0.6875(8) 0.6001(4) 0.1530(5) 0.057(3) Uani 1 1 d .
H51 H 0.7051 0.6179 0.1201 0.068 Uiso 1 1 calc R
C52 C 0.6636(7) 0.5537(4) 0.1411(5) 0.051(3) Uani 1 1 d .
H52 H 0.6637 0.5395 0.1001 0.061 Uiso 1 1 calc R
C53 C 0.6404(7) 0.5302(3) 0.1906(5) 0.045(2) Uani 1 1 d .
H53 H 0.6238 0.4989 0.1828 0.054 Uiso 1 1 calc R
C54 C 0.6927(7) 0.7937(3) 0.4313(5) 0.044(2) Uani 1 1 d .
H54 H 0.6673 0.8203 0.4086 0.052 Uiso 1 1 calc R
C55 C 0.6677(6) 0.7513(3) 0.4064(5) 0.041(2) Uani 1 1 d .
H55 H 0.6271 0.7487 0.3661 0.050 Uiso 1 1 calc R
C56 C 0.7013(5) 0.7120(3) 0.4394(4) 0.0289(18) Uani 1 1 d .
C57 C 0.7617(6) 0.7180(3) 0.4965(5) 0.042(2) Uani 1 1 d .
H57 H 0.7872 0.6920 0.5205 0.050 Uiso 1 1 calc R
C58 C 0.7854(6) 0.7624(3) 0.5191(5) 0.043(2) Uani 1 1 d .
H58 H 0.8268 0.7664 0.5586 0.051 Uiso 1 1 calc R
C59 C 0.3881(10) 0.1555(5) 0.0409(6) 0.067(4) Uani 1 1 d .
C60 C 0.4739(10) 0.1647(4) 0.0608(6) 0.067(4) Uani 1 1 d .
C61 C 0.5165(7) 0.1291(5) 0.0997(6) 0.065(4) Uani 1 1 d .
C62 C 0.4513(10) 0.0929(4) 0.1014(6) 0.067(4) Uani 1 1 d D
C63 C 0.3770(9) 0.1115(5) 0.0652(7) 0.075(4) Uani 1 1 d D
C64 C 0.2909(13) 0.0891(8) 0.0523(11) 0.145(10) Uani 1 1 d .
H64A H 0.2731 0.0817 0.0055 0.217 Uiso 1 1 calc R
H64B H 0.2499 0.1104 0.0647 0.217 Uiso 1 1 calc R
H64C H 0.2935 0.0608 0.0782 0.217 Uiso 1 1 calc R
C65 C 0.3227(16) 0.1872(9) 0.0012(10) 0.146(8) Uani 1 1 d U
H65A H 0.3504 0.2154 -0.0095 0.218 Uiso 1 1 calc R
H65B H 0.2805 0.1952 0.0267 0.218 Uiso 1 1 calc R
H65C H 0.2946 0.1717 -0.0395 0.218 Uiso 1 1 calc R
C66 C 0.5154(15) 0.2072(7) 0.0435(10) 0.126(7) Uani 1 1 d U
H66A H 0.5325 0.2026 0.0017 0.189 Uiso 1 1 calc R
H66B H 0.5656 0.2139 0.0780 0.189 Uiso 1 1 calc R
H66C H 0.4756 0.2330 0.0395 0.189 Uiso 1 1 calc R
C67 C 0.6092(13) 0.1243(9) 0.1342(11) 0.136(8) Uani 1 1 d U
H67A H 0.6368 0.1018 0.1107 0.203 Uiso 1 1 calc R
H67B H 0.6129 0.1138 0.1794 0.203 Uiso 1 1 calc R
H67C H 0.6375 0.1542 0.1347 0.203 Uiso 1 1 calc R
C68 C 0.4658(18) 0.0486(6) 0.1355(11) 0.141(10) Uani 1 1 d .
H68A H 0.4210 0.0432 0.1596 0.211 Uiso 1 1 calc R
H68B H 0.5210 0.0492 0.1664 0.211 Uiso 1 1 calc R
H68C H 0.4653 0.0239 0.1034 0.211 Uiso 1 1 calc R
C69 C 0.2028(12) 0.0632(4) 0.5071(10) 0.099(5) Uani 1 1 d DU
C70 C 0.2046(11) 0.0918(5) 0.5620(7) 0.085(5) Uani 1 1 d D
C71 C 0.1329(8) 0.1190(4) 0.5492(6) 0.053(3) Uani 1 1 d .
C72 C 0.0915(8) 0.1090(5) 0.4886(6) 0.065(4) Uani 1 1 d .
C73 C 0.1315(12) 0.0751(5) 0.4611(8) 0.089(5) Uani 1 1 d DU
C74 C 0.264(2) 0.0268(10) 0.4967(17) 0.192(12) Uani 1 1 d U
H74A H 0.2343 -0.0029 0.4890 0.287 Uiso 1 1 calc R
H74B H 0.3098 0.0246 0.5358 0.287 Uiso 1 1 calc R
H74C H 0.2871 0.0348 0.4585 0.287 Uiso 1 1 calc R
C75 C 0.2637(17) 0.0928(9) 0.6302(12) 0.164(10) Uani 1 1 d U
H75A H 0.2560 0.1219 0.6521 0.247 Uiso 1 1 calc R
H75B H 0.3226 0.0902 0.6258 0.247 Uiso 1 1 calc R
H75C H 0.2501 0.0669 0.6564 0.247 Uiso 1 1 calc R
C76 C 0.1057(17) 0.1547(6) 0.5933(11) 0.144(10) Uani 1 1 d .
H76A H 0.0759 0.1798 0.5665 0.215 Uiso 1 1 calc R
H76B H 0.1558 0.1670 0.6236 0.215 Uiso 1 1 calc R
H76C H 0.0679 0.1405 0.6185 0.215 Uiso 1 1 calc R
C77 C 0.0084(12) 0.1324(9) 0.4534(13) 0.155(11) Uani 1 1 d .
H77A H -0.0368 0.1247 0.4763 0.233 Uiso 1 1 calc R
H77B H -0.0072 0.1214 0.4079 0.233 Uiso 1 1 calc R
H77C H 0.0163 0.1658 0.4537 0.233 Uiso 1 1 calc R
C78 C 0.0957(16) 0.0576(8) 0.3907(9) 0.140(8) Uani 1 1 d U
H78A H 0.1177 0.0766 0.3594 0.210 Uiso 1 1 calc R
H78B H 0.0337 0.0595 0.3810 0.210 Uiso 1 1 calc R
H78C H 0.1130 0.0255 0.3870 0.210 Uiso 1 1 calc R
C79 C 0.3439(19) 0.9180(11) 0.1112(15) 0.149(9) Uani 1 1 d U
C80 C 0.025(3) 0.2225(7) 0.958(2) 0.218(16) Uiso 1 1 d D
C81 C 0.2005(18) 0.7466(10) 0.6518(16) 0.47(5) Uiso 1 1 d D
C82 C 0.243(2) 0.8430(8) 0.4807(19) 0.247(13) Uiso 1 1 d DU
F1 F 0.413(2) 0.9142(12) 0.1668(17) 0.337(15) Uiso 1 1 d .
F2 F 0.3065(12) 0.9565(7) 0.1274(11) 0.221(8) Uani 1 1 d U
F3 F 0.2909(14) 0.8842(7) 0.1151(9) 0.194(8) Uani 1 1 d .
F4 F -0.0503(13) 0.2275(6) 0.9777(8) 0.194(7) Uani 1 1 d U
F5 F 0.1040(19) 0.2330(10) 0.9988(9) 0.303(15) Uani 1 1 d .
F6 F 0.0048(14) 0.2411(5) 0.8962(8) 0.212(9) Uani 1 1 d .
F7 F 0.172(3) 0.7884(11) 0.6257(13) 0.49(3) Uiso 1 1 d D
F8 F 0.2687(19) 0.7408(14) 0.6257(12) 0.41(2) Uiso 1 1 d D
F9 F 0.142(2) 0.7174(12) 0.6191(12) 0.42(2) Uiso 1 1 d D
F10 F 0.256(3) 0.820(3) 0.426(2) 0.69(5) Uiso 1 1 d D
F11 F 0.309(2) 0.824(2) 0.527(2) 0.62(4) Uiso 1 1 d D
F12 F 0.1795(15) 0.8157(9) 0.4949(12) 0.259(10) Uiso 1 1 d D

loop_
_atom_site_aniso_label
_atom_site_aniso_U_11
_atom_site_aniso_U_22
_atom_site_aniso_U_33
_atom_site_aniso_U_23
_atom_site_aniso_U_13
_atom_site_aniso_U_12
Rh1 0.0492(5) 0.0261(4) 0.0511(5) -0.0173(3) 0.0293(4) -0.0154(3)
Rh2 0.0510(5) 0.0247(4) 0.0432(4) -0.0119(3) 0.0234(3) -0.0134(3)
Zn1 0.0441(6) 0.0189(5) 0.0366(6) -0.0046(4) 0.0092(5) -0.0073(4)
N1 0.035(4) 0.027(4) 0.045(5) 0.000(3) 0.005(3) -0.008(3)
N2 0.042(4) 0.019(3) 0.034(4) -0.008(3) 0.012(3) 0.000(3)
N3 0.039(4) 0.024(4) 0.038(4) 0.004(3) 0.011(3) -0.001(3)
N4 0.046(5) 0.026(4) 0.045(5) -0.009(3) 0.019(4) -0.007(3)
N5 0.044(4) 0.023(4) 0.038(4) 0.001(3) 0.012(3) -0.009(3)
N6 0.035(4) 0.025(4) 0.037(4) 0.001(3) 0.011(3) -0.007(3)
N7 0.044(4) 0.023(4) 0.040(4) -0.004(3) 0.011(3) -0.005(3)
N8 0.033(4) 0.026(4) 0.033(4) -0.005(3) 0.008(3) -0.006(3)
O1 0.041(4) 0.034(3) 0.051(4) -0.004(3) 0.020(3) -0.005(3)
O2 0.037(3) 0.040(4) 0.041(4) 0.001(3) 0.017(3) 0.003(3)
O3 0.039(3) 0.036(3) 0.037(3) -0.009(3) 0.016(3) -0.004(3)
O4 0.033(3) 0.039(4) 0.044(4) 0.003(3) 0.013(3) 0.006(3)
O5 0.150(13) 0.107(10) 0.133(11) -0.015(8) 0.047(10) 0.042(9)
O6 0.070(8) 0.25(2) 0.136(12) 0.051(13) -0.021(8) -0.006(10)
O7 0.127(11) 0.163(13) 0.293(18) -0.018(13) 0.048(12) -0.043(11)
O8 0.200(15) 0.078(7) 0.074(7) -0.002(6) 0.030(8) 0.030(8)
O9 0.30(3) 0.28(3) 0.139(16) 0.038(17) 0.004(17) -0.17(2)
O10 0.23(2) 0.29(3) 0.114(12) -0.009(14) 0.090(14) 0.087(19)
O11 0.185(13) 0.098(9) 0.193(13) -0.040(9) -0.014(11) 0.067(9)
O13 0.160(13) 0.128(11) 0.131(12) -0.055(9) 0.025(10) 0.064(10)
O14 0.222(16) 0.204(16) 0.183(15) -0.001(13) -0.041(13) 0.018(14)
O15 0.44(4) 0.19(2) 0.21(2) -0.120(19) 0.15(3) -0.09(2)
O16 0.34(2) 0.33(2) 0.32(2) 0.039(18) 0.106(18) 0.007(18)
S1 0.052(2) 0.081(3) 0.131(4) -0.003(2) -0.020(2) -0.0009(18)
S2 0.122(4) 0.070(2) 0.098(3) 0.002(2) 0.044(3) 0.016(2)
S3 0.177(6) 0.214(7) 0.146(5) 0.031(5) 0.072(5) 0.096(6)
S4 0.133(6) 0.135(6) 0.193(8) -0.019(5) 0.019(5) 0.004(4)
C1 0.038(5) 0.022(4) 0.042(5) -0.005(4) 0.017(4) -0.002(3)
C2 0.032(4) 0.018(4) 0.045(5) -0.006(3) 0.012(4) -0.006(3)
C3 0.037(5) 0.025(4) 0.038(5) -0.011(4) 0.014(4) -0.008(4)
C4 0.041(5) 0.023(4) 0.040(5) -0.006(4) 0.015(4) -0.001(4)
C5 0.040(5) 0.054(6) 0.038(5) 0.000(4) 0.016(4) 0.004(4)
C6 0.048(6) 0.076(8) 0.042(6) 0.006(6) 0.005(5) 0.016(6)
C7 0.048(6) 0.064(7) 0.062(7) 0.003(6) 0.021(5) 0.018(5)
C8 0.031(5) 0.050(6) 0.038(5) -0.007(4) 0.008(4) 0.004(4)
C9 0.036(5) 0.024(4) 0.046(5) -0.012(4) 0.014(4) -0.006(4)
C10 0.031(4) 0.021(4) 0.033(4) -0.009(3) 0.012(4) -0.007(3)
C11 0.028(4) 0.018(4) 0.041(5) -0.005(3) 0.009(4) -0.002(3)
C12 0.043(5) 0.024(4) 0.046(5) -0.007(4) 0.017(4) -0.002(4)
C13 0.046(6) 0.046(6) 0.046(6) 0.005(5) 0.005(5) 0.011(5)
C14 0.054(7) 0.092(10) 0.068(8) 0.010(7) 0.021(6) 0.026(7)
C15 0.069(10) 0.18(2) 0.076(10) 0.052(12) 0.007(8) 0.062(12)
C16 0.062(9) 0.113(13) 0.101(12) 0.038(10) 0.032(8) 0.033(9)
C17 0.039(6) 0.069(8) 0.067(8) 0.011(6) 0.018(5) 0.017(5)
C18 0.034(5) 0.044(5) 0.056(6) 0.004(5) 0.016(5) 0.005(4)
C19 0.045(6) 0.038(5) 0.063(7) 0.004(5) 0.007(5) -0.015(5)
C20 0.046(7) 0.054(7) 0.099(10) 0.023(7) 0.003(6) -0.008(5)
C21 0.040(6) 0.041(6) 0.114(11) 0.022(7) 0.008(6) 0.005(5)
C22 0.058(7) 0.034(6) 0.098(10) 0.001(6) 0.021(7) 0.001(5)
C23 0.034(5) 0.029(5) 0.045(5) 0.002(4) 0.007(4) 0.000(4)
C24 0.031(4) 0.030(4) 0.032(5) 0.003(4) 0.010(4) 0.001(3)
C25 0.052(6) 0.023(4) 0.049(6) 0.004(4) 0.023(5) 0.004(4)
C26 0.062(6) 0.028(5) 0.041(5) -0.015(4) 0.027(5) -0.017(4)
C27 0.047(6) 0.027(5) 0.042(5) -0.012(4) 0.012(4) -0.009(4)
C28 0.039(5) 0.028(4) 0.033(5) -0.002(4) 0.010(4) -0.005(4)
C29 0.043(5) 0.024(4) 0.034(5) 0.003(3) 0.010(4) 0.000(4)
C30 0.036(5) 0.040(5) 0.057(6) 0.001(5) -0.002(5) -0.011(4)
C31 0.042(6) 0.052(7) 0.078(8) 0.022(6) 0.007(6) 0.009(5)
C32 0.053(7) 0.037(5) 0.065(7) 0.013(5) 0.018(5) 0.012(5)
C33 0.067(7) 0.021(4) 0.058(6) 0.003(4) 0.024(5) -0.001(4)
C34 0.086(9) 0.027(5) 0.068(8) -0.020(5) 0.021(7) -0.004(5)
C35 0.070(8) 0.028(5) 0.061(7) -0.013(5) 0.006(6) -0.012(5)
C36 0.068(7) 0.020(4) 0.040(5) -0.014(4) 0.030(5) -0.014(4)
C37 0.073(8) 0.030(5) 0.051(6) -0.007(4) 0.015(5) -0.017(5)
C38 0.060(7) 0.032(5) 0.057(7) -0.005(5) 0.013(5) -0.010(5)
C39 0.051(6) 0.027(4) 0.043(6) 0.006(4) 0.009(4) 0.000(4)
C40 0.047(6) 0.034(5) 0.057(6) 0.015(5) 0.014(5) -0.002(4)
C41 0.070(8) 0.048(6) 0.045(6) 0.009(5) 0.016(5) -0.011(5)
C42 0.057(6) 0.035(5) 0.038(5) -0.001(4) 0.009(5) -0.011(4)
C43 0.040(5) 0.030(4) 0.025(4) 0.000(3) 0.006(4) -0.006(4)
C44 0.043(5) 0.027(4) 0.043(5) 0.004(4) 0.014(4) -0.006(4)
C45 0.047(6) 0.030(5) 0.037(5) -0.002(4) 0.008(4) -0.012(4)
C46 0.039(5) 0.030(5) 0.035(5) -0.003(4) 0.005(4) -0.006(4)
C47 0.036(5) 0.025(4) 0.033(5) 0.003(3) 0.004(4) -0.009(4)
C48 0.035(5) 0.025(4) 0.032(5) -0.001(3) 0.006(4) -0.007(3)
C49 0.032(4) 0.028(4) 0.030(4) -0.002(3) 0.005(4) -0.006(3)
C50 0.061(7) 0.043(6) 0.043(6) -0.001(5) 0.011(5) -0.013(5)
C51 0.082(8) 0.055(7) 0.040(6) 0.001(5) 0.028(6) -0.018(6)
C52 0.057(7) 0.055(6) 0.043(6) -0.009(5) 0.017(5) 0.005(5)
C53 0.063(7) 0.034(5) 0.039(5) -0.005(4) 0.015(5) 0.002(5)
C54 0.052(6) 0.027(5) 0.043(6) 0.001(4) -0.008(5) 0.000(4)
C55 0.048(6) 0.034(5) 0.034(5) -0.001(4) -0.012(4) -0.009(4)
C56 0.033(4) 0.022(4) 0.033(5) -0.002(3) 0.009(4) -0.002(3)
C57 0.043(5) 0.027(5) 0.050(6) -0.005(4) -0.002(4) -0.004(4)
C58 0.047(6) 0.032(5) 0.042(5) -0.006(4) -0.008(4) -0.005(4)
C59 0.096(10) 0.074(9) 0.032(6) -0.018(6) 0.018(6) 0.009(8)
C60 0.100(11) 0.053(7) 0.060(8) -0.019(6) 0.046(8) -0.015(7)
C61 0.039(6) 0.096(10) 0.065(8) -0.042(7) 0.024(5) 0.002(6)
C62 0.109(11) 0.034(6) 0.073(8) -0.022(6) 0.054(8) -0.003(6)
C63 0.084(10) 0.076(9) 0.078(9) -0.043(8) 0.044(8) -0.028(8)
C64 0.128(17) 0.18(2) 0.143(18) -0.103(17) 0.063(14) -0.107(16)
C65 0.175(16) 0.161(16) 0.086(11) -0.024(12) -0.003(11) 0.041(14)
C66 0.165(15) 0.115(13) 0.128(13) -0.009(10) 0.100(12) -0.052(11)
C67 0.098(12) 0.169(16) 0.141(14) -0.066(12) 0.030(11) 0.023(11)
C68 0.26(3) 0.056(10) 0.126(17) -0.006(10) 0.081(19) 0.028(14)
C69 0.116(12) 0.034(6) 0.175(15) 0.014(8) 0.093(11) 0.005(7)
C70 0.089(11) 0.081(10) 0.079(10) 0.031(8) 0.008(8) -0.044(9)
C71 0.075(8) 0.047(6) 0.046(6) -0.003(5) 0.032(6) -0.016(6)
C72 0.060(8) 0.087(9) 0.054(7) 0.003(7) 0.026(6) -0.039(7)
C73 0.128(12) 0.069(8) 0.086(9) -0.028(7) 0.062(9) -0.064(9)
C74 0.194(19) 0.152(18) 0.25(2) 0.033(16) 0.100(16) 0.000(15)
C75 0.179(17) 0.162(16) 0.147(16) 0.074(13) 0.024(13) -0.041(14)
C76 0.25(3) 0.090(13) 0.144(17) -0.043(12) 0.16(2) -0.048(15)
C77 0.078(13) 0.18(2) 0.21(3) 0.07(2) 0.033(15) -0.039(14)
C78 0.186(16) 0.143(14) 0.098(12) -0.059(11) 0.048(11) -0.098(13)
C79 0.137(15) 0.151(16) 0.153(16) -0.020(14) 0.020(13) 0.076(13)
F2 0.173(12) 0.208(14) 0.279(16) -0.096(12) 0.044(12) 0.052(11)
F3 0.24(2) 0.175(16) 0.183(16) 0.051(13) 0.084(15) 0.021(15)
F4 0.251(15) 0.181(12) 0.182(12) 0.040(10) 0.117(11) 0.093(11)
F5 0.35(3) 0.41(4) 0.123(14) 0.016(18) -0.023(17) -0.14(3)
F6 0.37(3) 0.145(12) 0.151(12) 0.082(10) 0.131(15) 0.063(14)

loop_
_atom_type_symbol
_atom_type_description
_atom_type_scat_dispersion_real
_atom_type_scat_dispersion_imag
_atom_type_scat_source
C C 0.0033 0.0016 'International Tables Vol C Tables 4.2.6.8 and 6.1.1.4'
H H 0.0000 0.0000 'International Tables Vol C Tables 4.2.6.8 and 6.1.1.4'
N N 0.0061 0.0033 'International Tables Vol C Tables 4.2.6.8 and 6.1.1.4'
O O 0.0106 0.0060 'International Tables Vol C Tables 4.2.6.8 and 6.1.1.4'
F F 0.0171 0.0103 'International Tables Vol C Tables 4.2.6.8 and 6.1.1.4'
S S 0.1246 0.1234 'International Tables Vol C Tables 4.2.6.8 and 6.1.1.4'
Zn Zn 0.2839 1.4301 'International Tables Vol C Tables 4.2.6.8 and 6.1.1.4'
Rh Rh -1.1178 0.9187 'International Tables Vol C Tables 4.2.6.8 and 6.1.1.4'

loop_
_geom_angle_atom_site_label_1
_geom_angle_atom_site_label_2
_geom_angle_atom_site_label_3
_geom_angle
_geom_angle_site_symmetry_1
_geom_angle_site_symmetry_3
O1 Rh1 O2 85.1(3) . .
O1 Rh1 C61 103.2(4) . .
O2 Rh1 C61 162.1(4) . .
O1 Rh1 C63 124.6(5) . .
O2 Rh1 C63 97.1(4) . .
C61 Rh1 C63 65.1(5) . .
O1 Rh1 C60 138.6(5) . .
O2 Rh1 C60 136.3(5) . .
C61 Rh1 C60 38.6(5) . .
C63 Rh1 C60 63.0(5) . .
O1 Rh1 C59 161.9(4) . .
O2 Rh1 C59 101.9(4) . .
C61 Rh1 C59 65.7(5) . .
C63 Rh1 C59 38.5(6) . .
C60 Rh1 C59 38.0(5) . .
O1 Rh1 C62 96.4(4) . .
O2 Rh1 C62 122.9(4) . .
C61 Rh1 C62 41.2(5) . .
C63 Rh1 C62 37.9(4) . .
C60 Rh1 C62 65.5(5) . .
C59 Rh1 C62 65.7(5) . .
O1 Rh1 N4 85.0(3) . .
O2 Rh1 N4 84.8(3) . .
C61 Rh1 N4 111.4(4) . .
C63 Rh1 N4 150.4(5) . .
C60 Rh1 N4 95.3(4) . .
C59 Rh1 N4 112.1(5) . .
C62 Rh1 N4 152.3(4) . .
O3 Rh2 O4 84.4(2) . .
O3 Rh2 C70 159.6(4) . .
O4 Rh2 C70 110.0(5) . .
O3 Rh2 C69 127.6(6) . .
O4 Rh2 C69 96.1(5) . .
C70 Rh2 C69 39.3(5) . .
O3 Rh2 C73 96.5(5) . .
O4 Rh2 C73 117.9(5) . .
C70 Rh2 C73 64.3(6) . .
C69 Rh2 C73 38.1(5) . .
O3 Rh2 C72 98.5(4) . .
O4 Rh2 C72 155.8(5) . .
C70 Rh2 C72 62.4(6) . .
C69 Rh2 C72 63.1(6) . .
C73 Rh2 C72 38.0(6) . .
O3 Rh2 N8 85.9(3) . 3_666
O4 Rh2 N8 85.6(3) . 3_666
C70 Rh2 N8 109.0(5) . 3_666
C69 Rh2 N8 146.5(6) . 3_666
C73 Rh2 N8 156.5(5) . 3_666
C72 Rh2 N8 118.5(5) . 3_666
O3 Rh2 C71 128.7(4) . .
O4 Rh2 C71 146.9(4) . .
C70 Rh2 C71 38.0(6) . .
C69 Rh2 C71 64.2(5) . .
C73 Rh2 C71 63.3(5) . .
C72 Rh2 C71 36.4(5) . .
N8 Rh2 C71 97.0(4) 3_666 .
N6 Zn1 N2 177.1(3) . .
N6 Zn1 N1 105.8(3) . .
N2 Zn1 N1 77.0(3) . .
N6 Zn1 N7 76.3(3) . .
N2 Zn1 N7 102.9(3) . .
N1 Zn1 N7 96.5(3) . .
N6 Zn1 N5 75.5(3) . .
N2 Zn1 N5 105.5(3) . .
N1 Zn1 N5 87.7(3) . .
N7 Zn1 N5 151.6(3) . .
N6 Zn1 N3 102.2(3) . .
N2 Zn1 N3 75.0(3) . .
N1 Zn1 N3 151.8(3) . .
N7 Zn1 N3 92.7(3) . .
N5 Zn1 N3 96.7(3) . .
C19 N1 C23 119.6(9) . .
C19 N1 Zn1 125.6(7) . .
C23 N1 Zn1 114.7(6) . .
C28 N2 C24 121.2(7) . .
C28 N2 Zn1 120.5(6) . .
C24 N2 Zn1 118.3(6) . .
C33 N3 C29 119.1(8) . .
C33 N3 Zn1 127.6(7) . .
C29 N3 Zn1 113.3(6) . .
C38 N4 C34 118.9(9) . .
C38 N4 Rh1 121.1(7) . .
C34 N4 Rh1 119.8(7) . .
C43 N5 C39 119.3(8) . .
C43 N5 Zn1 114.7(6) . .
C39 N5 Zn1 125.7(6) . .
C44 N6 C48 120.7(7) . .
C44 N6 Zn1 120.4(6) . .
C48 N6 Zn1 118.9(6) . .
C53 N7 C49 118.4(8) . .
C53 N7 Zn1 127.0(6) . .
C49 N7 Zn1 114.6(6) . .
C54 N8 C58 119.8(8) . .
C54 N8 Rh2 119.4(6) . 3_666
C58 N8 Rh2 120.8(6) . 3_666
C1 O1 Rh1 130.2(6) . .
C3 O2 Rh1 130.4(6) . .
C10 O3 Rh2 130.3(6) . .
C12 O4 Rh2 127.9(6) . .
O7 S1 O5 108.2(12) . .
O7 S1 O6 114.1(13) . .
O5 S1 O6 116.2(11) . .
O7 S1 C79 111.0(16) . .
O5 S1 C79 106.8(11) . .
O6 S1 C79 100.1(13) . .
O10 S2 O8 122.5(11) . .
O10 S2 O9 108.6(14) . .
O8 S2 O9 109.9(11) . .
O10 S2 C80 106.0(19) . .
O8 S2 C80 110.2(17) . .
O9 S2 C80 96.4(19) . .
O13 S3 O11 121.6(14) . .
O13 S3 O12 103.0(14) . .
O11 S3 O12 117.5(14) . .
O13 S3 C81 103.1(13) . .
O11 S3 C81 106.7(13) . .
O12 S3 C81 102.3(14) . .
O14 S4 O16 108(2) . .
O14 S4 O15 112.5(19) . .
O16 S4 O15 118(2) . .
O14 S4 C82 119.7(16) . .
O16 S4 C82 105(2) . .
O15 S4 C82 93.6(18) . .
O1 C1 C2 127.1(9) . .
O1 C1 C18 114.3(8) . .
C2 C1 C18 118.6(8) . .
C1 C2 C3 120.2(8) . .
C1 C2 C11 119.9(8) . .
C3 C2 C11 119.9(8) . .
O2 C3 C2 126.8(8) . .
O2 C3 C4 114.2(8) . .
C2 C3 C4 119.0(8) . .
C9 C4 C5 119.6(9) . .
C9 C4 C3 120.5(9) . .
C5 C4 C3 119.9(8) . .
C6 C5 C4 120.2(9) . .
C5 C6 C7 121.3(10) . .
C8 C7 C6 118.3(10) . .
C7 C8 C9 122.3(9) . .
C4 C9 C8 118.1(9) . .
C4 C9 C10 121.5(8) . .
C8 C9 C10 120.4(8) . .
O3 C10 C11 125.3(8) . .
O3 C10 C9 114.6(8) . .
C11 C10 C9 120.1(8) . .
C12 C11 C10 121.1(8) . .
C12 C11 C2 120.2(8) . .
C10 C11 C2 118.8(8) . .
O4 C12 C11 127.9(8) . .
O4 C12 C13 112.3(9) . .
C11 C12 C13 119.8(8) . .
C18 C13 C14 118.3(10) . .
C18 C13 C12 120.4(9) . .
C14 C13 C12 121.3(10) . .
C15 C14 C13 121.7(13) . .
C14 C15 C16 121.4(14) . .
C15 C16 C17 119.0(12) . .
C18 C17 C16 118.7(11) . .
C13 C18 C17 120.8(10) . .
C13 C18 C1 121.0(8) . .
C17 C18 C1 118.2(9) . .
N1 C19 C20 123.3(11) . .
C19 C20 C21 118.3(11) . .
C20 C21 C22 118.8(11) . .
C23 C22 C21 118.0(11) . .
N1 C23 C22 121.9(9) . .
N1 C23 C24 115.3(8) . .
C22 C23 C24 122.6(9) . .
N2 C24 C25 120.5(8) . .
N2 C24 C23 114.6(8) . .
C25 C24 C23 124.8(8) . .
C26 C25 C24 119.8(9) . .
C25 C26 C27 118.2(8) . .
C25 C26 C36 122.0(9) . .
C27 C26 C36 119.7(9) . .
C28 C27 C26 119.4(9) . .
N2 C28 C27 120.9(9) . .
N2 C28 C29 115.4(8) . .
C27 C28 C29 123.7(9) . .
N3 C29 C30 120.9(8) . .
N3 C29 C28 115.9(8) . .
C30 C29 C28 123.2(8) . .
C31 C30 C29 119.8(10) . .
C30 C31 C32 118.0(10) . .
C33 C32 C31 119.6(10) . .
N3 C33 C32 122.6(10) . .
N4 C34 C35 121.7(12) . .
C36 C35 C34 120.1(11) . .
C35 C36 C37 118.5(9) . .
C35 C36 C26 122.6(10) . .
C37 C36 C26 118.9(10) . .
C38 C37 C36 118.5(11) . .
N4 C38 C37 122.3(11) . .
N5 C39 C40 122.6(9) . .
C41 C40 C39 118.3(9) . .
C40 C41 C42 119.6(10) . .
C41 C42 C43 119.3(9) . .
N5 C43 C42 120.9(8) . .
N5 C43 C44 115.7(8) . .
C42 C43 C44 123.1(8) . .
N6 C44 C45 122.0(8) . .
N6 C44 C43 113.5(8) . .
C45 C44 C43 124.3(9) . .
C46 C45 C44 119.0(9) . .
C45 C46 C47 118.7(8) . .
C45 C46 C56 120.6(8) . .
C47 C46 C56 120.7(8) . .
C46 C47 C48 119.4(8) . .
N6 C48 C47 120.1(8) . .
N6 C48 C49 115.2(7) . .
C47 C48 C49 124.5(8) . .
N7 C49 C50 121.0(8) . .
N7 C49 C48 114.9(7) . .
C50 C49 C48 124.1(8) . .
C49 C50 C51 119.6(10) . .
C50 C51 C52 119.1(10) . .
C53 C52 C51 117.3(10) . .
N7 C53 C52 124.6(10) . .
N8 C54 C55 122.3(9) . .
C54 C55 C56 120.2(8) . .
C57 C56 C55 117.0(8) . .
C57 C56 C46 120.7(8) . .
C55 C56 C46 122.2(8) . .
C56 C57 C58 120.0(9) . .
N8 C58 C57 120.5(9) . .
C60 C59 C63 105.4(13) . .
C60 C59 C65 125.8(17) . .
C63 C59 C65 128.8(17) . .
C60 C59 Rh1 70.6(7) . .
C63 C59 Rh1 70.2(7) . .
C65 C59 Rh1 123.8(11) . .
C59 C60 C61 111.6(12) . .
C59 C60 C66 124.3(17) . .
C61 C60 C66 124.2(16) . .
C59 C60 Rh1 71.4(7) . .
C61 C60 Rh1 70.2(7) . .
C66 C60 Rh1 125.4(10) . .
C60 C61 C62 105.8(11) . .
C60 C61 C67 130.8(16) . .
C62 C61 C67 123.4(16) . .
C60 C61 Rh1 71.2(7) . .
C62 C61 Rh1 70.6(6) . .
C67 C61 Rh1 123.4(10) . .
C63 C62 C68 129.6(17) . .
C63 C62 C61 104.2(11) . .
C68 C62 C61 126.1(17) . .
C63 C62 Rh1 70.1(7) . .
C68 C62 Rh1 124.6(10) . .
C61 C62 Rh1 68.2(6) . .
C62 C63 C59 112.9(12) . .
C62 C63 C64 126.2(17) . .
C59 C63 C64 120.9(17) . .
C62 C63 Rh1 72.1(7) . .
C59 C63 Rh1 71.3(7) . .
C64 C63 Rh1 123.7(10) . .
C73 C69 C70 106.7(13) . .
C73 C69 C74 124(2) . .
C70 C69 C74 129(2) . .
C73 C69 Rh2 71.1(8) . .
C70 C69 Rh2 69.8(7) . .
C74 C69 Rh2 123.7(14) . .
C71 C70 C69 108.1(13) . .
C71 C70 C75 119.7(18) . .
C69 C70 C75 132(2) . .
C71 C70 Rh2 73.3(7) . .
C69 C70 Rh2 70.9(8) . .
C75 C70 Rh2 127.2(11) . .
C72 C71 C70 106.7(12) . .
C72 C71 C76 125.2(17) . .
C70 C71 C76 128.1(16) . .
C72 C71 Rh2 70.2(6) . .
C70 C71 Rh2 68.7(7) . .
C76 C71 Rh2 124.7(9) . .
C71 C72 C73 111.7(14) . .
C71 C72 C77 124.4(17) . .
C73 C72 C77 124.0(17) . .
C71 C72 Rh2 73.4(7) . .
C73 C72 Rh2 71.0(7) . .
C77 C72 Rh2 123.2(10) . .
C72 C73 C69 106.7(13) . .
C72 C73 C78 121.4(19) . .
C69 C73 C78 131.8(19) . .
C72 C73 Rh2 71.0(7) . .
C69 C73 Rh2 70.7(8) . .
C78 C73 Rh2 122.6(11) . .
F3 C79 F2 106(3) . .
F3 C79 F1 107(3) . .
F2 C79 F1 100(3) . .
F3 C79 S1 114(2) . .
F2 C79 S1 122(3) . .
F1 C79 S1 107(2) . .
F6 C80 F4 101(3) . .
F6 C80 F5 119(4) . .
F4 C80 F5 122(4) . .
F6 C80 S2 109(2) . .
F4 C80 S2 105(2) . .
F5 C80 S2 99(2) . .
F9 C81 F8 105(2) . .
F9 C81 F7 103(2) . .
F8 C81 F7 100(2) . .
F9 C81 S3 113.3(19) . .
F8 C81 S3 118(2) . .
F7 C81 S3 115(2) . .
F12 C82 F10 99.5(19) . .
F12 C82 F11 96.6(17) . .
F10 C82 F11 98.7(18) . .
F12 C82 S4 109(2) . .
F10 C82 S4 99(4) . .
F11 C82 S4 145(4) . .

loop_
_geom_bond_atom_site_label_1
_geom_bond_atom_site_label_2
_geom_bond_distance
_geom_bond_site_symmetry_2
Rh1 O1 2.048(7) .
Rh1 O2 2.055(6) .
Rh1 C61 2.108(10) .
Rh1 C63 2.117(12) .
Rh1 C60 2.122(12) .
Rh1 C59 2.131(11) .
Rh1 C62 2.142(10) .
Rh1 N4 2.148(7) .
Rh2 O3 2.060(6) .
Rh2 O4 2.081(6) .
Rh2 C70 2.087(13) .
Rh2 C69 2.102(13) .
Rh2 C73 2.107(12) .
Rh2 C72 2.107(11) .
Rh2 N8 2.138(7) 3_666
Rh2 C71 2.147(10) .
Zn1 N6 2.064(7) .
Zn1 N2 2.073(7) .
Zn1 N1 2.166(8) .
Zn1 N7 2.168(8) .
Zn1 N5 2.176(8) .
Zn1 N3 2.230(8) .
N1 C19 1.304(13) .
N1 C23 1.354(12) .
N2 C28 1.309(12) .
N2 C24 1.350(11) .
N3 C33 1.331(12) .
N3 C29 1.347(11) .
N4 C38 1.314(14) .
N4 C34 1.315(15) .
N5 C43 1.332(11) .
N5 C39 1.344(11) .
N6 C44 1.317(12) .
N6 C48 1.341(11) .
N7 C53 1.321(12) .
N7 C49 1.363(11) .
N8 C54 1.312(12) .
N8 C58 1.333(12) .
N8 Rh2 2.138(7) 3_666
O1 C1 1.279(11) .
O2 C3 1.267(11) .
O3 C10 1.278(10) .
O4 C12 1.291(11) .
O5 S1 1.369(13) .
O6 S1 1.374(13) .
O7 S1 1.349(18) .
O8 S2 1.390(11) .
O9 S2 1.505(15) .
O10 S2 1.383(13) .
O11 S3 1.378(13) .
O12 S3 1.488(16) .
O13 S3 1.280(12) .
O14 S4 1.391(15) .
O15 S4 1.454(14) .
O16 S4 1.439(18) .
S1 C79 1.70(3) .
S2 C80 1.785(19) .
S3 C81 1.71(3) .
S4 C82 1.914(18) .
C1 C2 1.412(12) .
C1 C18 1.492(14) .
C2 C3 1.425(13) .
C2 C11 1.488(12) .
C3 C4 1.472(13) .
C4 C9 1.377(13) .
C4 C5 1.408(14) .
C5 C6 1.367(15) .
C6 C7 1.391(16) .
C7 C8 1.354(15) .
C8 C9 1.425(13) .
C9 C10 1.447(13) .
C10 C11 1.423(12) .
C11 C12 1.404(13) .
C12 C13 1.470(14) .
C13 C18 1.385(15) .
C13 C14 1.394(16) .
C14 C15 1.357(19) .
C15 C16 1.36(2) .
C16 C17 1.430(19) .
C17 C18 1.403(14) .
C19 C20 1.365(16) .
C20 C21 1.395(18) .
C21 C22 1.410(17) .
C22 C23 1.365(15) .
C23 C24 1.497(13) .
C24 C25 1.377(13) .
C25 C26 1.376(15) .
C26 C27 1.397(14) .
C26 C36 1.504(11) .
C27 C28 1.387(12) .
C28 C29 1.476(12) .
C29 C30 1.382(13) .
C30 C31 1.379(15) .
C31 C32 1.383(17) .
C32 C33 1.357(16) .
C34 C35 1.384(14) .
C35 C36 1.331(15) .
C36 C37 1.383(15) .
C37 C38 1.379(14) .
C39 C40 1.379(14) .
C40 C41 1.366(15) .
C41 C42 1.386(14) .
C42 C43 1.388(13) .
C43 C44 1.495(12) .
C44 C45 1.384(13) .
C45 C46 1.375(13) .
C46 C47 1.390(13) .
C46 C56 1.480(12) .
C47 C48 1.394(12) .
C48 C49 1.469(12) .
C49 C50 1.374(13) .
C50 C51 1.378(15) .
C51 C52 1.406(16) .
C52 C53 1.357(15) .
C54 C55 1.364(13) .
C55 C56 1.382(12) .
C56 C57 1.377(13) .
C57 C58 1.396(13) .
C59 C60 1.38(2) .
C59 C63 1.40(2) .
C59 C65 1.51(2) .
C60 C61 1.40(2) .
C60 C66 1.49(2) .
C61 C62 1.496(18) .
C61 C67 1.52(2) .
C62 C63 1.382(15) .
C62 C68 1.46(2) .
C63 C64 1.51(2) .
C69 C73 1.374(16) .
C69 C70 1.408(16) .
C69 C74 1.49(3) .
C70 C71 1.38(2) .
C70 C75 1.53(3) .
C71 C72 1.328(17) .
C71 C76 1.513(18) .
C72 C73 1.37(2) .
C72 C77 1.54(3) .
C73 C78 1.54(2) .
C79 F3 1.32(3) .
C79 F2 1.35(3) .
C79 F1 1.42(4) .
C80 F6 1.37(4) .
C80 F4 1.38(4) .
C80 F5 1.40(4) .
C81 F9 1.34(2) .
C81 F8 1.34(2) .
C81 F7 1.37(2) .
C82 F12 1.374(19) .
C82 F10 1.38(2) .
C82 F11 1.392(19) .

loop_
_platon_squeeze_void_nr
_platon_squeeze_void_average_x
_platon_squeeze_void_average_y
_platon_squeeze_void_average_z
_platon_squeeze_void_volume
_platon_squeeze_void_count_electrons
1 0.000 0.000 0.500 77.8 43.7
2 0.000 0.500 0.000 867.0 124.6
3 0.500 1.000 0.500 867.3 126.2
4 0.500 0.500 0.000 77.8 43.9
